data_1574574
loop_
_publ_author_name
'Seinfeld, Mathilde'
'Rouillon, Jean'
'Rullan, Raphael'
'Jeanneau, Erwann'
'Steinmann, Stephan N.'
'Andraud, Chantal'
'Le Bahers, Tangui'
'Monnereau, Cyrille'

_publ_section_title
;
 Stereoselective synthesis of heterocyclic tetraphenylethylene analogues
 with configuration-dependent solid-state luminescence
;
_journal_issue 23
_journal_name_full 'Chemical Science'
_journal_page_first 10523
_journal_page_last 10531
_journal_paper_doi 10.1039/D4SC08333D
_journal_volume 16
_journal_year 2025
_chemical_formula_moiety 'C32 H26 N6'
_chemical_formula_sum 'C32 H26 N6'
_chemical_formula_weight 494.59
_space_group_crystal_system orthorhombic
_space_group_IT_number 61
_space_group_name_Hall '-P 2ac 2ab'
_space_group_name_H-M_alt 'P b c a'
_atom_sites_solution_hydrogens geom
_atom_sites_solution_primary dual
_audit_creation_date 2020-09-22
_audit_creation_method
;
Olex2 1.3
(compiled 2020.07.31 svn.rc2a77460 for OlexSys, GUI svn.r6145)
;
_audit_update_record
;
2024-11-28 deposited with the CCDC.	2025-05-05 downloaded from the CCDC.
;
_cell_angle_alpha 90
_cell_angle_beta 90
_cell_angle_gamma 90
_cell_formula_units_Z 4
_cell_length_a 9.0736(12)
_cell_length_b 14.8909(18)
_cell_length_c 19.280(2)
_cell_measurement_reflns_used 4928
_cell_measurement_temperature 150.01(10)
_cell_measurement_theta_max 29.0440
_cell_measurement_theta_min 3.4270
_cell_volume 2605.0(5)
_computing_cell_refinement 'CrysAlisPro 1.171.40.67a (Rigaku OD, 2019)'
_computing_data_collection 'CrysAlisPro 1.171.40.67a (Rigaku OD, 2019)'
_computing_data_reduction 'CrysAlisPro 1.171.40.67a (Rigaku OD, 2019)'
_computing_molecular_graphics 'Olex2 1.3 (Dolomanov et al., 2009)'
_computing_publication_material 'Olex2 1.3 (Dolomanov et al., 2009)'
_computing_structure_refinement 'SHELXL 2018/3 (Sheldrick, 2015)'
_computing_structure_solution 'SHELXT  (Sheldrick, 2015)'
_diffrn_ambient_environment N~2~
_diffrn_ambient_temperature 150.01(10)
_diffrn_detector 'CCD plate'
_diffrn_detector_area_resol_mean 10.4685
_diffrn_detector_type Atlas
_diffrn_measured_fraction_theta_full 0.998
_diffrn_measured_fraction_theta_max 0.902
_diffrn_measurement_details
;
List of Runs (angles in degrees, time in seconds):

  # Type    Start    End  Width  t~exp~   \w     \q     \k     \f   Frames
#--------------------------------------------------------------------------
  1  \w    -97.00 -35.00   1.00   10.00    --  -10.24 178.00-150.00   62
  2  \w    -97.00 -35.00   1.00   10.00    --  -10.24 178.00 -30.00   62
  3  \w    -43.00  36.00   1.00   10.00    --  -10.24  77.00-180.00   79
  4  \w      4.00  51.00   1.00   10.00    --   11.34 -99.00-180.00   47
  5  \w     10.00  28.00   1.00   10.00    --   11.34  77.00  90.00   18
;
_diffrn_measurement_device 'four-circle diffractometer'
_diffrn_measurement_device_type 'Xcalibur, Atlas, Gemini ultra'
_diffrn_measurement_method '\w scans'
_diffrn_orient_matrix_type 'CrysAlisPro convention (1999,Acta A55,543-557)'
_diffrn_orient_matrix_UB_11 0.0073298000
_diffrn_orient_matrix_UB_12 -0.0395981000
_diffrn_orient_matrix_UB_13 0.0202139000
_diffrn_orient_matrix_UB_21 -0.0730342000
_diffrn_orient_matrix_UB_22 0.0054078000
_diffrn_orient_matrix_UB_23 0.0120616000
_diffrn_orient_matrix_UB_31 -0.0264967000
_diffrn_orient_matrix_UB_32 -0.0259182000
_diffrn_orient_matrix_UB_33 -0.0283557000
_diffrn_radiation_monochromator graphite
_diffrn_radiation_probe x-ray
_diffrn_radiation_type 'Mo K\a'
_diffrn_radiation_wavelength 0.71073
_diffrn_reflns_av_R_equivalents 0.0669
_diffrn_reflns_av_unetI/netI 0.0479
_diffrn_reflns_Laue_measured_fraction_full 0.998
_diffrn_reflns_Laue_measured_fraction_max 0.902
_diffrn_reflns_limit_h_max 10
_diffrn_reflns_limit_h_min -12
_diffrn_reflns_limit_k_max 20
_diffrn_reflns_limit_k_min -20
_diffrn_reflns_limit_l_max 21
_diffrn_reflns_limit_l_min -26
_diffrn_reflns_number 17447
_diffrn_reflns_point_group_measured_fraction_full 0.998
_diffrn_reflns_point_group_measured_fraction_max 0.902
_diffrn_reflns_theta_full 25.242
_diffrn_reflns_theta_max 29.632
_diffrn_reflns_theta_min 2.833
_diffrn_source 'fine-focus sealed X-ray tube'
_diffrn_source_type 'Enhance (Mo) X-ray Source'
_exptl_absorpt_coefficient_mu 0.077
_exptl_absorpt_correction_T_max 0.985
_exptl_absorpt_correction_T_min 0.974
_exptl_absorpt_correction_type analytical
_exptl_absorpt_process_details
;
CrysAlisPro 1.171.40.67a (Rigaku Oxford Diffraction, 2019)
Analytical numeric absorption correction using a multifaceted crystal
			model based on expressions derived by R.C. Clark & J.S. Reid.
(Clark, R. C. & Reid, J. S. (1995). Acta Cryst. A51, 887-897)
Empirical absorption correction using spherical harmonics,
 implemented in SCALE3 ABSPACK scaling algorithm.
;
_exptl_crystal_colour colourless
_exptl_crystal_colour_primary colourless
_exptl_crystal_density_diffrn 1.261
_exptl_crystal_description block
_exptl_crystal_F_000 1040
_exptl_crystal_size_max 0.547
_exptl_crystal_size_mid 0.501
_exptl_crystal_size_min 0.242
_refine_diff_density_max 0.347
_refine_diff_density_min -0.360
_refine_diff_density_rms 0.070
_refine_ls_extinction_coef 0.012(2)
_refine_ls_extinction_expression Fc^*^=kFc[1+0.001xFc^2^\l^3^/sin(2\q)]^-1/4^
_refine_ls_extinction_method 'SHELXL-2018/3 (Sheldrick 2018)'
_refine_ls_goodness_of_fit_ref 1.088
_refine_ls_hydrogen_treatment constr
_refine_ls_matrix_type full
_refine_ls_number_parameters 173
_refine_ls_number_reflns 3323
_refine_ls_number_restraints 0
_refine_ls_restrained_S_all 1.088
_refine_ls_R_factor_all 0.1019
_refine_ls_R_factor_gt 0.0669
_refine_ls_shift/su_max 0.000
_refine_ls_shift/su_mean 0.000
_refine_ls_structure_factor_coef Fsqd
_refine_ls_weighting_details 'w=1/[\s^2^(Fo^2^)+(0.0833P)^2^+1.7462P] where P=(Fo^2^+2Fc^2^)/3'
_refine_ls_weighting_scheme calc
_refine_ls_wR_factor_gt 0.1605
_refine_ls_wR_factor_ref 0.2028
_reflns_Friedel_coverage 0.000
_reflns_number_gt 2326
_reflns_number_total 3323
_reflns_threshold_expression 'I > 2\s(I)'
_cod_data_source_file d4sc08333d1.cif
_cod_data_source_block (E)-DTS-1
_cod_depositor_comments 'Adding full bibliography for 1574574--1574575.cif.'
_cod_database_code 1574574
_shelx_shelxl_version_number 2018/3
_chemical_oxdiff_formula 'C32 H26 N6'
_shelx_space_group_comment
;
The symmetry employed for this shelxl refinement is uniquely defined
by the following loop, which should always be used as a source of
symmetry information in preference to the above space-group names.
They are only intended as comments.
;
_reflns_odcompleteness_completeness 99.64
_reflns_odcompleteness_iscentric 1
_reflns_odcompleteness_theta 26.32
_olex2_refinement_description
;
1. Fixed Uiso
 At 1.2 times of:
  All C(H) groups, All C(H,H) groups
2.a Secondary CH2 refined with riding coordinates:
 C4(H4A,H4B)
2.b Aromatic/amide H refined with riding coordinates:
 C3(H3), C6(H6), C7(H7), C8(H8), C9(H9), C10(H10), C12(H12), C13(H13),
 C14(H14), C15(H15), C16(H16)
;
_olex2_date_sample_data_collection 2020-09-22
_olex2_exptl_crystal_mounting_method 'The crystal was mounted on a nylon loop in perfluoroether oil'
_olex2_submission_original_sample_id 'DTS BZ'
_olex2_submission_special_instructions 'No special instructions were received'
_oxdiff_exptl_absorpt_empirical_details
;
Empirical correction (ABSPACK) includes:
- Absorption correction using spherical harmonics
- Frame scaling
;
_oxdiff_exptl_absorpt_empirical_full_max 1.318
_oxdiff_exptl_absorpt_empirical_full_min 0.802

loop_
_space_group_symop_operation_xyz
'x, y, z'
'-x+1/2, -y, z+1/2'
'-x, y+1/2, -z+1/2'
'x+1/2, -y+1/2, -z'
'-x, -y, -z'
'x-1/2, y, -z-1/2'
'x, -y-1/2, z-1/2'
'-x-1/2, y-1/2, z'

loop_
_atom_site_label
_atom_site_type_symbol
_atom_site_fract_x
_atom_site_fract_y
_atom_site_fract_z
_atom_site_U_iso_or_equiv
_atom_site_adp_type
_atom_site_occupancy
_atom_site_site_symmetry_order
_atom_site_calc_flag
_atom_site_refinement_flags_posn
_atom_site_refinement_flags_adp
_atom_site_refinement_flags_occupancy
_atom_site_disorder_assembly
_atom_site_disorder_group
N1 N 0.5277(2) 0.62404(11) 0.62575(8) 0.0331(4) Uani 1 1 d . . . . .
N2 N 0.6005(2) 0.62056(12) 0.68450(9) 0.0349(4) Uani 1 1 d . . . . .
N3 N 0.68922(19) 0.54825(12) 0.68114(8) 0.0308(4) Uani 1 1 d . . . . .
C1 C 0.5081(2) 0.54107(13) 0.51469(10) 0.0279(4) Uani 1 1 d . . . . .
C2 C 0.5681(2) 0.55328(13) 0.58520(10) 0.0285(4) Uani 1 1 d . . . . .
C3 C 0.6720(2) 0.50503(14) 0.62090(10) 0.0311(5) Uani 1 1 d . . . . .
H3 H 0.720215 0.453245 0.606334 0.037 Uiso 1 1 calc R U . . .
C4 C 0.7829(2) 0.52414(16) 0.74022(10) 0.0360(5) Uani 1 1 d . . . . .
H4A H 0.825449 0.578164 0.759955 0.043 Uiso 1 1 calc R U . . .
H4B H 0.862980 0.486155 0.724366 0.043 Uiso 1 1 calc R U . . .
C5 C 0.6961(2) 0.47540(14) 0.79510(10) 0.0314(5) Uani 1 1 d . . . . .
C6 C 0.6540(3) 0.38680(16) 0.78560(15) 0.0484(6) Uani 1 1 d . . . . .
H6 H 0.680514 0.356324 0.745387 0.058 Uiso 1 1 calc R U . . .
C7 C 0.5722(3) 0.3439(2) 0.8364(2) 0.0746(11) Uani 1 1 d . . . . .
H7 H 0.543543 0.284476 0.830356 0.090 Uiso 1 1 calc R U . . .
C8 C 0.5330(3) 0.3894(3) 0.8962(2) 0.0827(13) Uani 1 1 d . . . . .
H8 H 0.478992 0.360359 0.930520 0.099 Uiso 1 1 calc R U . . .
C9 C 0.5736(3) 0.4768(3) 0.90473(15) 0.0698(10) Uani 1 1 d . . . . .
H9 H 0.546124 0.507504 0.944713 0.084 Uiso 1 1 calc R U . . .
C10 C 0.6546(3) 0.51986(18) 0.85472(11) 0.0434(6) Uani 1 1 d . . . . .
H10 H 0.681791 0.579512 0.861074 0.052 Uiso 1 1 calc R U . . .
C11 C 0.4730(2) 0.62507(13) 0.47554(10) 0.0270(4) Uani 1 1 d . . . . .
C12 C 0.3535(2) 0.67944(14) 0.49306(11) 0.0356(5) Uani 1 1 d . . . . .
H12 H 0.294973 0.664758 0.530997 0.043 Uiso 1 1 calc R U . . .
C13 C 0.3216(3) 0.75529(16) 0.45413(12) 0.0426(6) Uani 1 1 d . . . . .
H13 H 0.240866 0.790698 0.465739 0.051 Uiso 1 1 calc R U . . .
C14 C 0.4087(3) 0.77867(15) 0.39831(12) 0.0430(6) Uani 1 1 d . . . . .
H14 H 0.386687 0.829565 0.372344 0.052 Uiso 1 1 calc R U . . .
C15 C 0.5291(3) 0.72598(15) 0.38115(11) 0.0386(5) Uani 1 1 d . . . . .
H15 H 0.588333 0.741586 0.343684 0.046 Uiso 1 1 calc R U . . .
C16 C 0.5612(2) 0.65012(14) 0.41976(10) 0.0322(5) Uani 1 1 d . . . . .
H16 H 0.642832 0.615405 0.408257 0.039 Uiso 1 1 calc R U . . .

loop_
_atom_site_aniso_label
_atom_site_aniso_U_11
_atom_site_aniso_U_22
_atom_site_aniso_U_33
_atom_site_aniso_U_23
_atom_site_aniso_U_13
_atom_site_aniso_U_12
N1 0.0383(10) 0.0324(9) 0.0285(8) -0.0018(7) -0.0021(7) 0.0009(8)
N2 0.0399(11) 0.0362(10) 0.0287(8) -0.0006(7) -0.0028(7) 0.0017(8)
N3 0.0293(9) 0.0362(9) 0.0268(8) 0.0009(7) -0.0009(7) -0.0018(7)
C1 0.0244(10) 0.0296(10) 0.0296(9) 0.0014(8) 0.0004(8) 0.0029(8)
C2 0.0282(10) 0.0290(10) 0.0284(9) 0.0013(8) 0.0029(8) -0.0013(8)
C3 0.0290(11) 0.0340(10) 0.0304(9) -0.0004(8) -0.0020(8) 0.0026(8)
C4 0.0298(11) 0.0477(12) 0.0305(10) 0.0018(9) -0.0068(8) -0.0037(9)
C5 0.0264(10) 0.0361(11) 0.0318(10) 0.0039(8) -0.0065(8) 0.0009(8)
C6 0.0477(15) 0.0372(12) 0.0603(15) 0.0054(11) -0.0160(12) -0.0044(11)
C7 0.0500(18) 0.0571(18) 0.117(3) 0.0492(19) -0.0304(19) -0.0183(14)
C8 0.0350(15) 0.130(3) 0.083(2) 0.072(2) 0.0035(15) 0.0031(18)
C9 0.0501(17) 0.112(3) 0.0474(15) 0.0283(18) 0.0132(13) 0.0244(18)
C10 0.0450(14) 0.0533(14) 0.0318(11) 0.0036(10) -0.0006(10) 0.0126(11)
C11 0.0272(10) 0.0266(9) 0.0273(9) -0.0019(7) -0.0026(7) 0.0005(8)
C12 0.0347(11) 0.0379(11) 0.0343(10) 0.0010(9) 0.0023(9) 0.0061(9)
C13 0.0429(13) 0.0407(12) 0.0441(12) 0.0011(10) -0.0008(10) 0.0163(10)
C14 0.0509(15) 0.0343(11) 0.0439(12) 0.0106(10) -0.0062(11) 0.0069(10)
C15 0.0391(12) 0.0381(12) 0.0385(11) 0.0082(9) 0.0015(9) -0.0020(10)
C16 0.0302(10) 0.0313(10) 0.0352(10) 0.0014(8) 0.0008(8) 0.0031(8)

loop_
_atom_type_symbol
_atom_type_description
_atom_type_scat_dispersion_real
_atom_type_scat_dispersion_imag
_atom_type_scat_source
C C 0.0033 0.0016 'International Tables Vol C Tables 4.2.6.8 and 6.1.1.4'
H H 0.0000 0.0000 'International Tables Vol C Tables 4.2.6.8 and 6.1.1.4'
N N 0.0061 0.0033 'International Tables Vol C Tables 4.2.6.8 and 6.1.1.4'

loop_
_exptl_crystal_face_index_h
_exptl_crystal_face_index_k
_exptl_crystal_face_index_l
_exptl_crystal_face_perp_dist
0 21 -5 0.1248
-5 -4 -25 0.2365
-3 -19 -11 0.2997
3 -11 22 0.2683
5 4 25 0.2286
10 -5 -15 0.1360
0 11 23 0.2037
-7 8 20 0.1124
-12 -6 -6 0.1362
-12 2 10 0.0951
10 -12 -4 0.2065
-10 13 6 0.0914
-9 7 -16 0.2198
7 16 -10 0.1203

loop_
_geom_angle_atom_site_label_1
_geom_angle_atom_site_label_2
_geom_angle_atom_site_label_3
_geom_angle
_geom_angle_site_symmetry_1
_geom_angle_site_symmetry_3
_geom_angle_publ_flag
N2 N1 C2 109.22(17) . . ?
N1 N2 N3 106.92(16) . . ?
N2 N3 C4 120.36(17) . . ?
C3 N3 N2 110.92(17) . . ?
C3 N3 C4 128.67(18) . . ?
C1 C1 C2 122.4(2) 5_666 . ?
C1 C1 C11 121.4(2) 5_666 . ?
C2 C1 C11 116.14(16) . . ?
N1 C2 C1 121.64(18) . . ?
N1 C2 C3 107.60(18) . . ?
C3 C2 C1 130.68(18) . . ?
N3 C3 C2 105.33(18) . . ?
N3 C3 H3 127.3 . . ?
C2 C3 H3 127.3 . . ?
N3 C4 H4A 109.4 . . ?
N3 C4 H4B 109.4 . . ?
N3 C4 C5 111.12(17) . . ?
H4A C4 H4B 108.0 . . ?
C5 C4 H4A 109.4 . . ?
C5 C4 H4B 109.4 . . ?
C6 C5 C4 120.7(2) . . ?
C10 C5 C4 119.8(2) . . ?
C10 C5 C6 119.5(2) . . ?
C5 C6 H6 120.2 . . ?
C7 C6 C5 119.5(3) . . ?
C7 C6 H6 120.2 . . ?
C6 C7 H7 119.9 . . ?
C8 C7 C6 120.1(3) . . ?
C8 C7 H7 119.9 . . ?
C7 C8 H8 120.0 . . ?
C9 C8 C7 119.9(3) . . ?
C9 C8 H8 120.0 . . ?
C8 C9 H9 119.8 . . ?
C8 C9 C10 120.4(3) . . ?
C10 C9 H9 119.8 . . ?
C5 C10 H10 119.7 . . ?
C9 C10 C5 120.5(3) . . ?
C9 C10 H10 119.7 . . ?
C12 C11 C1 121.94(18) . . ?
C16 C11 C1 119.46(17) . . ?
C16 C11 C12 118.60(18) . . ?
C11 C12 H12 119.9 . . ?
C13 C12 C11 120.3(2) . . ?
C13 C12 H12 119.9 . . ?
C12 C13 H13 119.7 . . ?
C14 C13 C12 120.5(2) . . ?
C14 C13 H13 119.7 . . ?
C13 C14 H14 120.2 . . ?
C13 C14 C15 119.7(2) . . ?
C15 C14 H14 120.2 . . ?
C14 C15 H15 120.0 . . ?
C16 C15 C14 120.0(2) . . ?
C16 C15 H15 120.0 . . ?
C11 C16 H16 119.6 . . ?
C15 C16 C11 120.9(2) . . ?
C15 C16 H16 119.6 . . ?

loop_
_geom_bond_atom_site_label_1
_geom_bond_atom_site_label_2
_geom_bond_distance
_geom_bond_site_symmetry_2
_geom_bond_publ_flag
N1 N2 1.312(2) . ?
N1 C2 1.362(3) . ?
N2 N3 1.346(2) . ?
N3 C3 1.337(3) . ?
N3 C4 1.466(3) . ?
C1 C1 1.356(4) 5_666 ?
C1 C2 1.475(3) . ?
C1 C11 1.495(3) . ?
C2 C3 1.371(3) . ?
C3 H3 0.9300 . ?
C4 H4A 0.9700 . ?
C4 H4B 0.9700 . ?
C4 C5 1.506(3) . ?
C5 C6 1.386(3) . ?
C5 C10 1.379(3) . ?
C6 H6 0.9300 . ?
C6 C7 1.385(4) . ?
C7 H7 0.9300 . ?
C7 C8 1.383(5) . ?
C8 H8 0.9300 . ?
C8 C9 1.363(6) . ?
C9 H9 0.9300 . ?
C9 C10 1.371(4) . ?
C10 H10 0.9300 . ?
C11 C12 1.395(3) . ?
C11 C16 1.391(3) . ?
C12 H12 0.9300 . ?
C12 C13 1.387(3) . ?
C13 H13 0.9300 . ?
C13 C14 1.380(3) . ?
C14 H14 0.9300 . ?
C14 C15 1.385(3) . ?
C15 H15 0.9300 . ?
C15 C16 1.384(3) . ?
C16 H16 0.9300 . ?

loop_
_geom_torsion_atom_site_label_1
_geom_torsion_atom_site_label_2
_geom_torsion_atom_site_label_3
_geom_torsion_atom_site_label_4
_geom_torsion
_geom_torsion_site_symmetry_1
_geom_torsion_site_symmetry_2
_geom_torsion_site_symmetry_3
_geom_torsion_site_symmetry_4
_geom_torsion_publ_flag
N1 N2 N3 C3 -0.8(2) . . . . ?
N1 N2 N3 C4 -178.25(18) . . . . ?
N1 C2 C3 N3 0.2(2) . . . . ?
N2 N1 C2 C1 -177.86(18) . . . . ?
N2 N1 C2 C3 -0.7(2) . . . . ?
N2 N3 C3 C2 0.3(2) . . . . ?
N2 N3 C4 C5 79.7(2) . . . . ?
N3 C4 C5 C6 74.6(3) . . . . ?
N3 C4 C5 C10 -103.8(2) . . . . ?
C1 C1 C2 N1 -150.7(2) 5_666 . . . ?
C1 C1 C2 C3 32.9(4) 5_666 . . . ?
C1 C1 C11 C12 111.4(3) 5_666 . . . ?
C1 C1 C11 C16 -68.3(3) 5_666 . . . ?
C1 C2 C3 N3 177.0(2) . . . . ?
C1 C11 C12 C13 -177.9(2) . . . . ?
C1 C11 C16 C15 178.03(19) . . . . ?
C2 N1 N2 N3 0.9(2) . . . . ?
C2 C1 C11 C12 -71.6(2) . . . . ?
C2 C1 C11 C16 108.7(2) . . . . ?
C3 N3 C4 C5 -97.3(3) . . . . ?
C4 N3 C3 C2 177.55(19) . . . . ?
C4 C5 C6 C7 -179.0(2) . . . . ?
C4 C5 C10 C9 179.0(2) . . . . ?
C5 C6 C7 C8 0.0(4) . . . . ?
C6 C5 C10 C9 0.6(4) . . . . ?
C6 C7 C8 C9 0.7(5) . . . . ?
C7 C8 C9 C10 -0.7(5) . . . . ?
C8 C9 C10 C5 0.1(4) . . . . ?
C10 C5 C6 C7 -0.6(3) . . . . ?
C11 C1 C2 N1 32.3(3) . . . . ?
C11 C1 C2 C3 -144.1(2) . . . . ?
C11 C12 C13 C14 -0.9(3) . . . . ?
C12 C11 C16 C15 -1.7(3) . . . . ?
C12 C13 C14 C15 -0.1(4) . . . . ?
C13 C14 C15 C16 0.2(4) . . . . ?
C14 C15 C16 C11 0.7(3) . . . . ?
C16 C11 C12 C13 1.8(3) . . . . ?

loop_
_exptl_oxdiff_crystal_face_indexfrac_h
_exptl_oxdiff_crystal_face_indexfrac_k
_exptl_oxdiff_crystal_face_indexfrac_l
_exptl_oxdiff_crystal_face_x
_exptl_oxdiff_crystal_face_y
_exptl_oxdiff_crystal_face_z
0.3758 20.6210 -5.0250 -0.9154 0.0235 -0.4019
-4.5397 -3.5503 -24.8947 -0.3959 0.0121 0.9182
-3.0065 -18.5950 -10.8241 0.4955 -0.0115 0.8685
3.2386 -10.6117 22.3416 0.8956 -0.0244 -0.4443
4.5426 3.7293 24.8486 0.3879 -0.0119 -0.9216
10.3553 -4.9956 -14.7689 -0.0248 -0.9614 0.2739
0.0952 11.4556 22.7391 0.0067 0.3293 -0.9442
-6.9548 8.4692 20.0902 0.0198 0.7961 -0.6049
-12.0013 -5.7299 -5.7945 0.0218 0.7756 0.6308
-11.7886 2.4279 10.3310 0.0263 0.9987 -0.0435
10.4341 -11.8847 -3.6756 0.4728 -0.8706 0.1358
-9.6244 13.0413 6.2270 -0.4611 0.8485 -0.2596
-9.2855 7.3887 -15.9543 -0.6831 0.5257 0.5069
6.8893 15.9093 -10.1103 -0.7839 -0.5391 -0.3082
